data_4328114
loop_
_publ_author_name
'Shu-Mu Li'
'Xiang-Jun Zheng'
'Da-Qiang Yuan'
'Ayjamal Ablet'
'Lin-Pei Jin'

_publ_section_title
;
 In Situ Formed White-Light-Emitting Lanthanide-Zinc-Organic Frameworks
;
_journal_name_full 'Inorganic Chemistry'
_journal_page_first 1201
_journal_page_last 1203
_journal_paper_doi 10.1021/ic201425v
_journal_volume 51
_journal_year 2012
_chemical_formula_sum 'C32 H37 N16 O24 Pr Zn4'
_chemical_formula_weight 1432.27
_chemical_name_systematic
;
 ?
;
_space_group_IT_number 18
_symmetry_cell_setting orthorhombic
_symmetry_space_group_name_Hall 'P 2 2ab'
_symmetry_space_group_name_H-M 'P 21 21 2'
_atom_sites_solution_hydrogens geom
_atom_sites_solution_primary direct
_atom_sites_solution_secondary difmap
_audit_creation_method SHELXL-97
_cell_angle_alpha 90.00
_cell_angle_beta 90.00
_cell_angle_gamma 90.00
_cell_formula_units_Z 2
_cell_length_a 12.3868(2)
_cell_length_b 18.8433(3)
_cell_length_c 10.6414(2)
_cell_measurement_reflns_used 1999
_cell_measurement_temperature 296(2)
_cell_measurement_theta_max 23.08
_cell_measurement_theta_min 2.52
_cell_volume 2483.79(7)
_computing_cell_refinement 'Bruker SMART'
_computing_data_collection 'Bruker SMART'
_computing_data_reduction 'Bruker SAINT'
_computing_molecular_graphics 'Bruker SHELXTL'
_computing_publication_material 'Bruker SHELXTL'
_computing_structure_refinement 'SHELXL-97 (Sheldrick, 1997)'
_computing_structure_solution 'SHELXS-97 (Sheldrick, 1990)'
_diffrn_ambient_temperature 296(2)
_diffrn_measured_fraction_theta_full 0.997
_diffrn_measured_fraction_theta_max 0.997
_diffrn_measurement_device_type 'CCD area detector'
_diffrn_measurement_method 'phi and omega scans'
_diffrn_radiation_monochromator graphite
_diffrn_radiation_source 'fine-focus sealed tube'
_diffrn_radiation_type MoK\a
_diffrn_radiation_wavelength 0.71073
_diffrn_reflns_av_R_equivalents 0.0299
_diffrn_reflns_av_sigmaI/netI 0.0718
_diffrn_reflns_limit_h_max 13
_diffrn_reflns_limit_h_min -15
_diffrn_reflns_limit_k_max 23
_diffrn_reflns_limit_k_min -20
_diffrn_reflns_limit_l_max 13
_diffrn_reflns_limit_l_min -11
_diffrn_reflns_number 8291
_diffrn_reflns_theta_full 26.00
_diffrn_reflns_theta_max 26.00
_diffrn_reflns_theta_min 1.91
_exptl_absorpt_coefficient_mu 2.965
_exptl_absorpt_correction_T_max 0.9163
_exptl_absorpt_correction_T_min 0.5244
_exptl_absorpt_correction_type multi-scan
_exptl_absorpt_process_details sadabs
_exptl_crystal_density_diffrn 1.916
_exptl_crystal_F_000 1411
_exptl_crystal_size_max 0.25
_exptl_crystal_size_mid 0.03
_exptl_crystal_size_min 0.03
_refine_diff_density_max 0.747
_refine_diff_density_min -0.776
_refine_diff_density_rms 0.108
_refine_ls_abs_structure_details 'Flack H D (1983), Acta Cryst. A39, 876-881'
_refine_ls_abs_structure_Flack 0.02(3)
_refine_ls_extinction_method none
_refine_ls_goodness_of_fit_ref 1.039
_refine_ls_hydrogen_treatment constr
_refine_ls_matrix_type full
_refine_ls_number_parameters 422
_refine_ls_number_reflns 4795
_refine_ls_number_restraints 336
_refine_ls_restrained_S_all 1.019
_refine_ls_R_factor_all 0.0653
_refine_ls_R_factor_gt 0.0473
_refine_ls_shift/su_max 0.000
_refine_ls_shift/su_mean 0.000
_refine_ls_structure_factor_coef Fsqd
_refine_ls_weighting_details 'calc w=1/[\s^2^(Fo^2^)+(0.0475P)^2^+0.0000P] where P=(Fo^2^+2Fc^2^)/3'
_refine_ls_weighting_scheme calc
_refine_ls_wR_factor_gt 0.0975
_refine_ls_wR_factor_ref 0.1077
_reflns_number_gt 3901
_reflns_number_total 4795
_reflns_threshold_expression >2sigma(I)
_cod_data_source_file ic201425v_si_002_2.cif
_cod_data_source_block Pr
_cod_database_code 4328114

loop_
_symmetry_equiv_pos_as_xyz
'x, y, z'
'-x, -y, z'
'x+1/2, -y+1/2, -z'
'-x+1/2, y+1/2, -z'

loop_
_atom_site_label
_atom_site_type_symbol
_atom_site_fract_x
_atom_site_fract_y
_atom_site_fract_z
_atom_site_U_iso_or_equiv
_atom_site_adp_type
_atom_site_occupancy
_atom_site_symmetry_multiplicity
_atom_site_calc_flag
_atom_site_refinement_flags
_atom_site_disorder_assembly
_atom_site_disorder_group
Pr1 Pr 0.5000 0.0000 -0.26170(3) 0.02565(14) Uani 1 2 d S . .
Zn1 Zn 0.33713(8) 0.28658(4) -0.00194(9) 0.0545(3) Uani 1 1 d . A .
Zn2 Zn 0.12447(8) 0.19683(4) 0.49861(10) 0.0511(3) Uani 1 1 d . . .
O1 O 0.3344(4) 0.0451(2) -0.3627(4) 0.0394(12) Uani 1 1 d . . .
O2 O 0.2223(5) 0.1007(3) -0.4895(6) 0.0623(16) Uani 1 1 d . . .
O3 O 0.4318(5) 0.0882(3) -0.1183(4) 0.0495(15) Uani 1 1 d . . .
O4 O 0.4166(4) 0.1853(3) -0.0059(5) 0.0567(15) Uani 1 1 d . . .
O5 O 0.2355(4) 0.3797(3) 0.0095(5) 0.0559(14) Uani 1 1 d . . .
O6 O 0.1508(4) 0.4436(3) 0.1517(5) 0.0508(14) Uani 1 1 d . . .
O7 O 0.0489(4) 0.4014(2) 0.3928(4) 0.0399(12) Uani 1 1 d . . .
O8 O 0.0493(4) 0.3005(2) 0.4968(5) 0.0468(12) Uani 1 1 d . . .
N1 N 0.2054(6) 0.2138(3) -0.3429(6) 0.0492(18) Uani 1 1 d . . .
N2 N 0.2862(7) 0.2487(3) -0.1658(7) 0.0468(18) Uani 1 1 d . . .
N3 N 0.2601(6) 0.2692(4) 0.1606(7) 0.0470(19) Uani 1 1 d . . .
N4 N 0.1814(6) 0.2351(3) 0.3379(6) 0.0461(17) Uani 1 1 d . . .
N5 N 0.4691(6) 0.3458(3) -0.0083(10) 0.079(3) Uani 1 1 d D . .
N6 N 0.640(2) 0.3926(13) -0.001(3) 0.126(8) Uani 0.476(16) 1 d PDU A 1
N7 N -0.0116(8) 0.1412(3) 0.5018(8) 0.081(2) Uani 1 1 d D . .
N8 N -0.1123(12) 0.0423(7) 0.4996(14) 0.090(5) Uani 0.532(10) 1 d PDU B 1
C1 C 0.2787(6) 0.0968(4) -0.3893(7) 0.0379(17) Uani 1 1 d . . .
C2 C 0.2753(6) 0.1610(4) -0.3059(7) 0.0373(18) Uani 1 1 d . . .
C3 C 0.2152(8) 0.2649(4) -0.2572(9) 0.057(2) Uani 1 1 d . . .
H3 H 0.1770 0.3073 -0.2601 0.068 Uiso 1 1 calc R . .
C4 C 0.3238(7) 0.1819(4) -0.1972(8) 0.040(2) Uani 1 1 d . . .
C5 C 0.3953(6) 0.1488(4) -0.1037(7) 0.0416(19) Uani 1 1 d . . .
C6 C 0.1924(6) 0.3870(4) 0.1175(7) 0.0381(18) Uani 1 1 d . . .
C7 C 0.1953(6) 0.3235(4) 0.1979(7) 0.033(2) Uani 1 1 d . . .
C8 C 0.2495(7) 0.2189(4) 0.2450(10) 0.055(2) Uani 1 1 d . . .
H8 H 0.2861 0.1759 0.2405 0.066 Uiso 1 1 calc R . .
C9 C 0.1465(6) 0.3031(4) 0.3095(6) 0.0360(17) Uani 1 1 d . . .
C10 C 0.0757(6) 0.3387(4) 0.4049(6) 0.0353(17) Uani 1 1 d . . .
C11 C 0.5687(14) 0.3425(13) 0.025(2) 0.123(8) Uani 0.476(16) 1 d PDU A 1
H11 H 0.5917 0.3029 0.0698 0.147 Uiso 0.476(16) 1 calc PR A 1
C12 C 0.571(2) 0.4366(14) -0.064(2) 0.133(8) Uani 0.476(16) 1 d PDU A 1
H12 H 0.5913 0.4799 -0.0985 0.159 Uiso 0.476(16) 1 calc PR A 1
C13 C 0.471(2) 0.4099(11) -0.069(3) 0.153(10) Uani 0.476(16) 1 d PDU A 1
H13 H 0.4127 0.4315 -0.1072 0.184 Uiso 0.476(16) 1 calc PR A 1
C14 C -0.0109(14) 0.0687(7) 0.4912(15) 0.089(6) Uani 0.532(10) 1 d PDU B 1
H14 H 0.0508 0.0413 0.4798 0.107 Uiso 0.532(10) 1 calc PR B 1
C15 C -0.1148(12) 0.1575(11) 0.516(2) 0.113(7) Uani 0.532(10) 1 d PDU B 1
H15 H -0.1404 0.2036 0.5258 0.135 Uiso 0.532(10) 1 calc PR B 1
C16 C -0.1797(19) 0.0986(11) 0.516(2) 0.103(7) Uani 0.532(10) 1 d PDU B 1
H16 H -0.2544 0.0973 0.5252 0.123 Uiso 0.532(10) 1 calc PR B 1
N6' N 0.603(2) 0.4179(13) 0.068(3) 0.148(7) Uani 0.524(16) 1 d PDU A 3
N8' N -0.166(2) 0.0814(11) 0.570(3) 0.114(7) Uani 0.468(10) 1 d PDU B 2
C11' C 0.515(2) 0.3791(12) 0.095(2) 0.134(9) Uani 0.524(16) 1 d PDU A 3
H11' H 0.4874 0.3749 0.1756 0.161 Uiso 0.524(16) 1 calc PR A 3
C12' C 0.610(2) 0.4070(13) -0.059(3) 0.126(8) Uani 0.524(16) 1 d PDU A 3
H12' H 0.6637 0.4270 -0.1085 0.151 Uiso 0.524(16) 1 calc PR A 3
C13' C 0.5315(19) 0.3647(13) -0.105(3) 0.130(8) Uani 0.524(16) 1 d PDU A 3
H13' H 0.5226 0.3513 -0.1887 0.156 Uiso 0.524(16) 1 calc PR A 3
C14' C -0.071(2) 0.1110(11) 0.596(3) 0.126(8) Uani 0.468(10) 1 d PDU B 2
H14' H -0.0449 0.1110 0.6776 0.151 Uiso 0.468(10) 1 calc PR B 2
C15' C -0.075(2) 0.1308(13) 0.399(3) 0.152(10) Uani 0.468(10) 1 d PDU B 2
H15' H -0.0615 0.1446 0.3167 0.182 Uiso 0.468(10) 1 calc PR B 2
C16' C -0.163(3) 0.0957(13) 0.444(3) 0.128(8) Uani 0.468(10) 1 d PDU B 2
H16' H -0.2187 0.0820 0.3915 0.154 Uiso 0.468(10) 1 calc PR B 2
O9 O 0.4921(11) 0.9100(5) 0.1063(7) 0.092(3) Uiso 0.70 1 d P . .
O10 O 0.4928(15) 0.8875(9) 0.2978(14) 0.108(4) Uiso 0.50 1 d P . .
O11 O 0.313(3) 0.994(2) 0.348(2) 0.161(10) Uiso 0.40 1 d P . .
O12 O 0.6878(15) 0.9784(9) 0.1047(14) 0.144(6) Uiso 0.60 1 d P . .
O13 O 0.379(2) 0.9882(15) 0.3746(19) 0.111(7) Uiso 0.40 1 d P . .
O14 O 0.237(3) 1.0292(15) 0.272(3) 0.095(9) Uiso 0.25 1 d P . .
O15 O 0.597(2) 0.9864(15) 0.1098(19) 0.156(8) Uiso 0.45 1 d P . .
O16 O 0.204(3) 0.9657(18) 0.177(3) 0.162(14) Uiso 0.30 1 d P . .
O17 O 0.526(2) 0.9252(13) 0.366(2) 0.148(9) Uiso 0.40 1 d P . .

loop_
_atom_site_aniso_label
_atom_site_aniso_U_11
_atom_site_aniso_U_22
_atom_site_aniso_U_33
_atom_site_aniso_U_23
_atom_site_aniso_U_13
_atom_site_aniso_U_12
Pr1 0.0335(2) 0.0139(2) 0.0296(2) 0.000 0.000 0.0003(3)
Zn1 0.0715(6) 0.0402(5) 0.0518(5) -0.0165(5) 0.0113(6) 0.0131(5)
Zn2 0.0648(6) 0.0322(5) 0.0562(6) 0.0132(5) -0.0094(5) 0.0096(5)
O1 0.047(3) 0.023(3) 0.048(3) -0.004(2) -0.005(3) 0.011(3)
O2 0.083(4) 0.042(3) 0.062(4) -0.012(3) -0.025(4) 0.025(3)
O3 0.076(4) 0.037(3) 0.035(3) -0.005(2) -0.008(3) 0.028(3)
O4 0.078(4) 0.047(3) 0.045(3) -0.020(3) -0.006(3) 0.027(3)
O5 0.076(4) 0.046(3) 0.046(3) -0.006(3) 0.017(3) 0.016(3)
O6 0.065(4) 0.032(3) 0.055(3) 0.003(2) 0.027(3) 0.012(3)
O7 0.055(3) 0.021(2) 0.043(3) 0.009(2) 0.008(2) 0.013(2)
O8 0.054(3) 0.038(3) 0.049(3) 0.018(3) 0.010(3) 0.013(2)
N1 0.068(5) 0.037(4) 0.042(4) 0.003(3) -0.002(3) 0.020(4)
N2 0.071(5) 0.029(4) 0.040(4) -0.006(3) 0.005(4) 0.017(4)
N3 0.059(5) 0.036(4) 0.046(4) -0.009(3) 0.008(4) 0.016(4)
N4 0.068(5) 0.026(3) 0.044(4) 0.001(3) 0.000(3) 0.014(4)
N5 0.079(7) 0.040(4) 0.118(6) -0.002(5) 0.048(6) 0.004(4)
N6 0.089(14) 0.109(15) 0.18(2) 0.043(15) 0.024(14) 0.020(10)
N7 0.086(6) 0.044(4) 0.112(6) 0.024(4) -0.026(9) -0.010(5)
N8 0.065(8) 0.067(8) 0.138(13) -0.012(10) 0.003(11) -0.010(7)
C1 0.041(4) 0.031(4) 0.042(4) 0.003(3) 0.007(4) 0.004(4)
C2 0.045(5) 0.027(4) 0.040(4) 0.010(3) 0.005(4) 0.010(4)
C3 0.081(6) 0.038(5) 0.051(6) 0.006(5) 0.007(6) 0.031(5)
C4 0.052(5) 0.027(4) 0.040(5) 0.004(3) 0.005(4) 0.011(4)
C5 0.050(5) 0.036(4) 0.038(4) -0.007(3) 0.006(4) 0.015(4)
C6 0.040(4) 0.031(4) 0.044(4) -0.004(4) 0.003(4) 0.004(4)
C7 0.040(5) 0.026(4) 0.032(5) -0.005(3) 0.004(4) 0.012(3)
C8 0.072(6) 0.032(4) 0.062(6) -0.011(5) -0.004(6) 0.026(4)
C9 0.043(5) 0.027(4) 0.038(4) -0.006(3) -0.003(3) 0.014(4)
C10 0.034(4) 0.039(4) 0.032(4) 0.002(3) -0.003(3) 0.010(4)
C11 0.061(13) 0.100(14) 0.21(2) 0.069(14) -0.017(15) 0.037(10)
C12 0.087(14) 0.094(14) 0.216(18) 0.071(14) 0.012(15) -0.010(12)
C13 0.085(15) 0.102(19) 0.27(2) 0.071(19) 0.007(18) -0.001(13)
C14 0.050(7) 0.066(10) 0.151(15) 0.020(11) -0.002(16) 0.005(8)
C15 0.040(9) 0.078(9) 0.220(19) -0.028(15) 0.002(14) -0.002(8)
C16 0.048(9) 0.086(11) 0.174(19) -0.036(15) -0.007(15) -0.010(7)
N6' 0.096(13) 0.132(15) 0.215(16) 0.052(15) -0.018(15) -0.025(12)
N8' 0.081(12) 0.080(13) 0.181(16) -0.029(13) 0.014(14) 0.010(11)
C11' 0.096(18) 0.15(2) 0.155(17) 0.026(17) -0.018(16) -0.040(17)
C12' 0.067(14) 0.085(15) 0.226(16) 0.039(16) 0.029(15) 0.003(12)
C13' 0.068(14) 0.120(17) 0.203(16) 0.008(15) 0.043(15) 0.003(12)
C14' 0.090(14) 0.117(17) 0.171(17) -0.056(16) 0.012(14) 0.002(14)
C15' 0.113(19) 0.13(2) 0.22(2) 0.06(2) -0.048(18) -0.050(17)
C16' 0.077(14) 0.114(16) 0.193(16) 0.005(16) -0.015(15) -0.016(13)

loop_
_atom_type_symbol
_atom_type_description
_atom_type_scat_dispersion_real
_atom_type_scat_dispersion_imag
_atom_type_scat_source
C C 0.0033 0.0016 'International Tables Vol C Tables 4.2.6.8 and 6.1.1.4'
H H 0.0000 0.0000 'International Tables Vol C Tables 4.2.6.8 and 6.1.1.4'
N N 0.0061 0.0033 'International Tables Vol C Tables 4.2.6.8 and 6.1.1.4'
O O 0.0106 0.0060 'International Tables Vol C Tables 4.2.6.8 and 6.1.1.4'
Zn Zn 0.2839 1.4301 'International Tables Vol C Tables 4.2.6.8 and 6.1.1.4'
Pr Pr -0.2180 2.8214 'International Tables Vol C Tables 4.2.6.8 and 6.1.1.4'

loop_
_geom_angle_atom_site_label_1
_geom_angle_atom_site_label_2
_geom_angle_atom_site_label_3
_geom_angle
_geom_angle_site_symmetry_1
_geom_angle_site_symmetry_3
O7 Pr1 O7 108.9(2) 4_545 3
O7 Pr1 O3 144.4(2) 4_545 .
O7 Pr1 O3 85.58(18) 3 .
O7 Pr1 O3 85.58(18) 4_545 2_655
O7 Pr1 O3 144.4(2) 3 2_655
O3 Pr1 O3 101.4(2) . 2_655
O7 Pr1 O6 143.76(18) 4_545 3
O7 Pr1 O6 75.48(16) 3 3
O3 Pr1 O6 70.4(2) . 3
O3 Pr1 O6 74.26(18) 2_655 3
O7 Pr1 O6 75.48(16) 4_545 4_545
O7 Pr1 O6 143.76(18) 3 4_545
O3 Pr1 O6 74.26(18) . 4_545
O3 Pr1 O6 70.4(2) 2_655 4_545
O6 Pr1 O6 122.9(2) 3 4_545
O7 Pr1 O1 78.67(16) 4_545 .
O7 Pr1 O1 71.96(16) 3 .
O3 Pr1 O1 75.32(16) . .
O3 Pr1 O1 143.63(18) 2_655 .
O6 Pr1 O1 133.92(17) 3 .
O6 Pr1 O1 73.92(19) 4_545 .
O7 Pr1 O1 71.96(16) 4_545 2_655
O7 Pr1 O1 78.67(16) 3 2_655
O3 Pr1 O1 143.63(18) . 2_655
O3 Pr1 O1 75.32(16) 2_655 2_655
O6 Pr1 O1 73.92(19) 3 2_655
O6 Pr1 O1 133.92(17) 4_545 2_655
O1 Pr1 O1 128.4(2) . 2_655
N5 Zn1 N2 115.8(4) . .
N5 Zn1 N3 121.0(4) . .
N2 Zn1 N3 123.2(3) . .
N5 Zn1 O4 97.0(2) . .
N2 Zn1 O4 79.0(2) . .
N3 Zn1 O4 95.1(2) . .
N5 Zn1 O5 91.4(2) . .
N2 Zn1 O5 99.0(2) . .
N3 Zn1 O5 78.9(2) . .
O4 Zn1 O5 171.4(2) . .
N7 Zn2 N4 120.5(3) . .
N7 Zn2 N1 119.9(3) . 1_556
N4 Zn2 N1 119.5(3) . 1_556
N7 Zn2 O8 96.4(3) . .
N4 Zn2 O8 79.5(2) . .
N1 Zn2 O8 94.6(2) 1_556 .
N7 Zn2 O2 91.8(3) . 1_556
N4 Zn2 O2 98.9(2) . 1_556
N1 Zn2 O2 78.7(2) 1_556 1_556
O8 Zn2 O2 171.2(2) . 1_556
C1 O1 Pr1 147.3(5) . .
C1 O2 Zn2 113.5(5) . 1_554
C5 O3 Pr1 147.5(5) . .
C5 O4 Zn1 113.6(5) . .
C6 O5 Zn1 112.4(5) . .
C6 O6 Pr1 146.3(5) . 3_455
C10 O7 Pr1 150.4(5) . 3_455
C10 O8 Zn2 114.3(4) . .
C3 N1 C2 105.6(7) . .
C3 N1 Zn2 138.0(6) . 1_554
C2 N1 Zn2 116.4(5) . 1_554
C3 N2 C4 104.6(7) . .
C3 N2 Zn1 139.5(6) . .
C4 N2 Zn1 115.6(6) . .
C8 N3 C7 106.5(7) . .
C8 N3 Zn1 139.3(6) . .
C7 N3 Zn1 114.2(6) . .
C8 N4 C9 104.4(6) . .
C8 N4 Zn2 141.2(6) . .
C9 N4 Zn2 114.4(5) . .
C11 N5 C13' 70.8(14) . .
C11 N5 C13 98.7(17) . .
C13' N5 C13 52.4(12) . .
C11 N5 C11' 53.7(12) . .
C13' N5 C11' 104.6(16) . .
C13 N5 C11' 87.9(13) . .
C11 N5 Zn1 139.1(14) . .
C13' N5 Zn1 130.8(14) . .
C13 N5 Zn1 122.1(13) . .
C11' N5 Zn1 124.6(13) . .
C11 N6 C12 97(2) . .
C15 N7 C15' 64.5(15) . .
C15 N7 C14' 59.4(13) . .
C15' N7 C14' 102.5(18) . .
C15 N7 C14 104.2(13) . .
C15' N7 C14 78.1(11) . .
C14' N7 C14 69.3(10) . .
C15 N7 Zn2 134.4(10) . .
C15' N7 Zn2 123.6(14) . .
C14' N7 Zn2 133.7(15) . .
C14 N7 Zn2 121.3(10) . .
C14 N8 C16 107.0(16) . .
O1 C1 O2 123.1(7) . .
O1 C1 C2 121.3(7) . .
O2 C1 C2 115.6(6) . .
C4 C2 N1 108.2(6) . .
C4 C2 C1 136.3(7) . .
N1 C2 C1 115.5(6) . .
N1 C3 N2 113.0(8) . .
N1 C3 H3 123.5 . .
N2 C3 H3 123.5 . .
C2 C4 N2 108.7(7) . .
C2 C4 C5 135.8(7) . .
N2 C4 C5 115.2(7) . .
O3 C5 O4 121.6(7) . .
O3 C5 C4 121.8(7) . .
O4 C5 C4 116.6(6) . .
O6 C6 O5 122.1(7) . .
O6 C6 C7 122.7(6) . .
O5 C6 C7 115.3(6) . .
N3 C7 C9 107.4(7) . .
N3 C7 C6 117.2(7) . .
C9 C7 C6 135.4(7) . .
N3 C8 N4 113.9(7) . .
N3 C8 H8 123.1 . .
N4 C8 H8 123.1 . .
N4 C9 C7 107.8(6) . .
N4 C9 C10 116.7(6) . .
C7 C9 C10 135.4(7) . .
O7 C10 O8 124.0(6) . .
O7 C10 C9 121.0(6) . .
O8 C10 C9 115.0(6) . .
N5 C11 N6 123(2) . .
N5 C11 H11 118.3 . .
N6 C11 H11 118.3 . .
C13 C12 N6 112(3) . .
C13 C12 H12 124.2 . .
N6 C12 H12 124.2 . .
C12 C13 N5 110(2) . .
C12 C13 H13 125.2 . .
N5 C13 H13 125.2 . .
N8 C14 N7 110.8(14) . .
N8 C14 H14 124.6 . .
N7 C14 H14 124.6 . .
N7 C15 C16 112.3(18) . .
N7 C15 H15 123.9 . .
C16 C15 H15 123.9 . .
N8 C16 C15 105.7(19) . .
N8 C16 H16 127.1 . .
C15 C16 H16 127.1 . .
C11' N6' C12' 100(3) . .
C14' N8' C16' 95(3) . .
N6' C11' N5 114(2) . .
N6' C11' H11' 122.8 . .
N5 C11' H11' 122.8 . .
C13' C12' N6' 114(3) . .
C13' C12' H12' 123.0 . .
N6' C12' H12' 123.0 . .
N5 C13' C12' 107(3) . .
N5 C13' H13' 126.6 . .
C12' C13' H13' 126.6 . .
N8' C14' N7 120(3) . .
N8' C14' H14' 119.9 . .
N7 C14' H14' 119.9 . .
C16' C15' N7 104(3) . .
C16' C15' H15' 127.9 . .
N7 C15' H15' 127.9 . .
C15' C16' N8' 118(3) . .
C15' C16' H16' 121.2 . .
N8' C16' H16' 121.2 . .
O13 O11 O14 151(5) . .
O11 O14 O16 100(3) . .

loop_
_geom_bond_atom_site_label_1
_geom_bond_atom_site_label_2
_geom_bond_distance
_geom_bond_site_symmetry_2
Pr1 O7 2.400(4) 4_545
Pr1 O7 2.400(4) 3
Pr1 O3 2.409(5) .
Pr1 O3 2.409(5) 2_655
Pr1 O6 2.447(5) 3
Pr1 O6 2.447(5) 4_545
Pr1 O1 2.467(5) .
Pr1 O1 2.467(5) 2_655
Zn1 N5 1.980(7) .
Zn1 N2 1.987(7) .
Zn1 N3 2.003(7) .
Zn1 O4 2.148(5) .
Zn1 O5 2.163(5) .
Zn2 N7 1.985(9) .
Zn2 N4 1.986(6) .
Zn2 N1 1.988(7) 1_556
Zn2 O8 2.164(4) .
Zn2 O2 2.183(5) 1_556
O1 C1 1.227(8) .
O2 C1 1.277(9) .
O2 Zn2 2.183(5) 1_554
O3 C5 1.238(8) .
O4 C5 1.276(8) .
O5 C6 1.274(8) .
O6 C6 1.240(8) .
O6 Pr1 2.447(5) 3_455
O7 C10 1.235(8) .
O7 Pr1 2.400(4) 3_455
O8 C10 1.257(8) .
N1 C3 1.332(11) .
N1 C2 1.375(9) .
N1 Zn2 1.988(7) 1_554
N2 C3 1.346(12) .
N2 C4 1.382(9) .
N3 C8 1.312(11) .
N3 C7 1.360(9) .
N4 C8 1.334(11) .
N4 C9 1.386(8) .
N5 C11 1.285(16) .
N5 C13' 1.339(17) .
N5 C13 1.368(17) .
N5 C11' 1.385(17) .
N6 C11 1.323(18) .
N6 C12 1.365(18) .
N7 C15 1.324(15) .
N7 C15' 1.360(18) .
N7 C14' 1.364(18) .
N7 C14 1.371(13) .
N8 C14 1.354(15) .
N8 C16 1.361(18) .
C1 C2 1.501(10) .
C2 C4 1.362(11) .
C3 H3 0.9300 .
C4 C5 1.471(11) .
C6 C7 1.471(10) .
C7 C9 1.387(10) .
C8 H8 0.9300 .
C9 C10 1.499(9) .
C11 H11 0.9300 .
C12 C13 1.336(18) .
C12 H12 0.9300 .
C13 H13 0.9300 .
C14 H14 0.9300 .
C15 C16 1.370(18) .
C15 H15 0.9300 .
C16 H16 0.9300 .
N6' C11' 1.345(17) .
N6' C12' 1.365(19) .
N8' C14' 1.326(18) .
N8' C16' 1.366(19) .
C11' H11' 0.9300 .
C12' C13' 1.351(18) .
C12' H12' 0.9300 .
C13' H13' 0.9300 .
C14' H14' 0.9300 .
C15' C16' 1.359(18) .
C15' H15' 0.9300 .
C16' H16' 0.9300 .
O10 O17 1.10(2) .
O11 O13 0.87(3) .
O11 O14 1.40(4) .
O12 O15 1.14(2) .
O14 O16 1.62(4) .
